data_1505554
loop_
_publ_author_name
'Sunderhaus, James D.'
'Dockendorff, Chris'
'Martin, Stephen F.'

_publ_section_title
;
 Applications of multicomponent reactions for the synthesis of diverse
 heterocyclic scaffolds.
;
_journal_issue 21
_journal_name_full 'Organic letters'
_journal_page_first 4223
_journal_page_last 4226
_journal_paper_doi 10.1021/ol7018357
_journal_volume 9
_journal_year 2007
_chemical_formula_sum 'C24 H24 N2 O5 S'
_chemical_formula_weight 452.51
_chemical_name_systematic
; 
 ? 
;
_space_group_IT_number 14
_symmetry_cell_setting monoclinic
_symmetry_space_group_name_Hall '-P 2yn'
_symmetry_space_group_name_H-M 'P 1 21/n 1'
_atom_sites_solution_hydrogens geom
_atom_sites_solution_primary direct
_atom_sites_solution_secondary difmap
_audit_creation_method SHELXL-97
_cell_angle_alpha 90.00
_cell_angle_beta 109.452(2)
_cell_angle_gamma 90.00
_cell_formula_units_Z 4
_cell_length_a 11.8531(4)
_cell_length_b 15.0607(6)
_cell_length_c 12.8521(6)
_cell_measurement_reflns_used 4972
_cell_measurement_temperature 153(2)
_cell_measurement_theta_max 27.5
_cell_measurement_theta_min 1
_cell_volume 2163.35(15)
_computing_cell_refinement 'Collect software, Nonius B.V. 1998'
_computing_data_collection 'Collect software, Nonius B.V. 1998'
_computing_data_reduction
;
DENZO and Scalepack (Otwinoski and Minor, 1997)
;
_computing_molecular_graphics 'XP SHELXTL/PC, Siemens Analytical'
_computing_structure_refinement 'XL SHELXTL/PC, Siemens Analytical'
_computing_structure_solution
;

SIR97 - Altomare A., Burla M.C., Camalli M., Cascarano G.L., Giacovazzo C., 
Guagliardi A., Moliterni A.G.G., Polidori G.,Spagna R.
;
_diffrn_ambient_temperature 153(2)
_diffrn_measured_fraction_theta_full 0.998
_diffrn_measured_fraction_theta_max 0.998
_diffrn_measurement_device_type 'Nonius Kappa CCD'
_diffrn_measurement_method \w-scans
_diffrn_radiation_monochromator graphite
_diffrn_radiation_source 'fine-focus sealed tube'
_diffrn_radiation_type MoK\a
_diffrn_radiation_wavelength 0.71073
_diffrn_reflns_av_R_equivalents 0.0261
_diffrn_reflns_av_sigmaI/netI 0.0429
_diffrn_reflns_limit_h_max 15
_diffrn_reflns_limit_h_min -15
_diffrn_reflns_limit_k_max 18
_diffrn_reflns_limit_k_min -19
_diffrn_reflns_limit_l_max 16
_diffrn_reflns_limit_l_min -16
_diffrn_reflns_number 8980
_diffrn_reflns_theta_full 27.47
_diffrn_reflns_theta_max 27.47
_diffrn_reflns_theta_min 2.03
_exptl_absorpt_coefficient_mu 0.189
_exptl_absorpt_correction_type none
_exptl_crystal_colour colorless
_exptl_crystal_density_diffrn 1.389
_exptl_crystal_density_method 'not measured'
_exptl_crystal_description prisms
_exptl_crystal_F_000 952
_exptl_crystal_size_max 0.29
_exptl_crystal_size_mid 0.25
_exptl_crystal_size_min 0.20
_refine_diff_density_max 0.299
_refine_diff_density_min -0.421
_refine_diff_density_rms 0.052
_refine_ls_extinction_coef 0.0076(10)
_refine_ls_extinction_expression Fc^*^=kFc[1+0.001xFc^2^\l^3^/sin(2\q)]^-1/4^
_refine_ls_extinction_method SHELXL
_refine_ls_goodness_of_fit_ref 0.993
_refine_ls_hydrogen_treatment refall
_refine_ls_matrix_type full
_refine_ls_number_parameters 386
_refine_ls_number_reflns 4946
_refine_ls_number_restraints 0
_refine_ls_restrained_S_all 0.993
_refine_ls_R_factor_all 0.0566
_refine_ls_R_factor_gt 0.0390
_refine_ls_shift/su_max 0.005
_refine_ls_shift/su_mean 0.000
_refine_ls_structure_factor_coef Fsqd
_refine_ls_weighting_details 'calc w=1/[\s^2^(Fo^2^)+(0.0482P)^2^+0.7942P] where P=(Fo^2^+2Fc^2^)/3'
_refine_ls_weighting_scheme calc
_refine_ls_wR_factor_gt 0.0911
_refine_ls_wR_factor_ref 0.1005
_reflns_number_gt 3844
_reflns_number_total 4946
_reflns_threshold_expression >2sigma(I)
_cod_data_source_file ol7018357-file001.cif
_cod_data_source_block jds217
_cod_depositor_comments
;
The following automatic conversions were performed:

'_symmetry_cell_setting' value 'Monoclinic' changed to 'monoclinic'
according to /home/saulius/struct/CIF-dictionaries/cif_core.dic
dictionary named 'cif_core.dic' version 2.4.1 from 2010-06-29.

Automatic conversion script
Id: cif_fix_values 1715 2011-07-08 13:25:40Z adriana 
;
_cod_original_sg_symbol_H-M P21/n
_cod_database_code 1505554

loop_
_symmetry_equiv_pos_as_xyz
'x, y, z'
'-x+1/2, y+1/2, -z+1/2'
'-x, -y, -z'
'x-1/2, -y-1/2, z-1/2'

loop_
_atom_site_label
_atom_site_type_symbol
_atom_site_fract_x
_atom_site_fract_y
_atom_site_fract_z
_atom_site_U_iso_or_equiv
_atom_site_adp_type
_atom_site_occupancy
_atom_site_symmetry_multiplicity
_atom_site_calc_flag
S1 S 0.66364(3) 0.20047(2) 0.31707(3) 0.02235(12) Uani 1 1 d
O1 O 0.75588(10) 0.17049(8) 0.41382(9) 0.0294(3) Uani 1 1 d
O2 O 0.57693(10) 0.26342(7) 0.32395(10) 0.0298(3) Uani 1 1 d
O3 O 0.87224(10) 0.04961(8) -0.03158(10) 0.0327(3) Uani 1 1 d
O4 O 0.96139(11) 0.05605(7) 0.15167(9) 0.0295(3) Uani 1 1 d
O5 O 1.23924(10) 0.22510(8) 0.20792(11) 0.0366(3) Uani 1 1 d
N1 N 0.73678(11) 0.24723(8) 0.24025(10) 0.0211(3) Uani 1 1 d
C2 C 0.85315(13) 0.22324(10) 0.24755(13) 0.0207(3) Uani 1 1 d
C3 C 0.88283(13) 0.25823(9) 0.16327(12) 0.0191(3) Uani 1 1 d
C4 C 1.00150(13) 0.23597(10) 0.15026(13) 0.0208(3) Uani 1 1 d
N5 N 1.07748(11) 0.31417(8) 0.15384(10) 0.0211(3) Uani 1 1 d
C6 C 1.01892(14) 0.39852(10) 0.11010(13) 0.0226(3) Uani 1 1 d
C7 C 0.95625(15) 0.39381(10) -0.01177(13) 0.0240(3) Uani 1 1 d
C8 C 0.84039(15) 0.37696(10) -0.05973(13) 0.0252(3) Uani 1 1 d
C9 C 0.75339(14) 0.35923(10) -0.00270(12) 0.0219(3) Uani 1 1 d
C10 C 0.63815(15) 0.39404(11) -0.04727(14) 0.0274(4) Uani 1 1 d
C11 C 0.55091(15) 0.38205(11) 0.00192(14) 0.0285(4) Uani 1 1 d
C12 C 0.57404(14) 0.33326(10) 0.09799(13) 0.0246(3) Uani 1 1 d
C13 C 0.68814(13) 0.29776(9) 0.14298(12) 0.0204(3) Uani 1 1 d
C14 C 0.77872(13) 0.30754(9) 0.09474(12) 0.0192(3) Uani 1 1 d
C15 C 0.59043(14) 0.10803(10) 0.24129(12) 0.0211(3) Uani 1 1 d
C16 C 0.65835(15) 0.03420(10) 0.23346(13) 0.0248(3) Uani 1 1 d
C17 C 0.60077(15) -0.03837(10) 0.17282(13) 0.0253(3) Uani 1 1 d
C18 C 0.47689(15) -0.03968(10) 0.12179(12) 0.0246(3) Uani 1 1 d
C19 C 0.41115(15) 0.03448(11) 0.13219(13) 0.0266(4) Uani 1 1 d
C20 C 0.46668(14) 0.10902(11) 0.19069(13) 0.0245(3) Uani 1 1 d
C21 C 0.41575(19) -0.12042(12) 0.05895(16) 0.0335(4) Uani 1 1 d
C22 C 0.98765(16) 0.17894(10) 0.04735(14) 0.0247(3) Uani 1 1 d
C23 C 0.93284(14) 0.08902(10) 0.04931(13) 0.0231(3) Uani 1 1 d
C24 C 0.91892(19) -0.03277(11) 0.15908(17) 0.0324(4) Uani 1 1 d
C25 C 1.19739(14) 0.30030(11) 0.18396(13) 0.0252(3) Uani 1 1 d
C26 C 1.27797(17) 0.37827(13) 0.18794(17) 0.0331(4) Uani 1 1 d
H2A H 0.8996(16) 0.1891(11) 0.3070(15) 0.026(4) Uiso 1 1 d
H4 H 1.0460(14) 0.1996(11) 0.2164(14) 0.020(4) Uiso 1 1 d
H6A H 1.0797(15) 0.4440(11) 0.1272(13) 0.021(4) Uiso 1 1 d
H6B H 0.9607(14) 0.4134(10) 0.1508(13) 0.019(4) Uiso 1 1 d
H7 H 1.0045(16) 0.4030(11) -0.0585(14) 0.028(4) Uiso 1 1 d
H8 H 0.8067(16) 0.3757(12) -0.1414(15) 0.031(5) Uiso 1 1 d
H10 H 0.6208(17) 0.4276(12) -0.1138(16) 0.035(5) Uiso 1 1 d
H11 H 0.4703(17) 0.4087(12) -0.0312(14) 0.030(5) Uiso 1 1 d
H12 H 0.5149(15) 0.3257(11) 0.1312(14) 0.021(4) Uiso 1 1 d
H16 H 0.7471(17) 0.0341(11) 0.2718(14) 0.030(5) Uiso 1 1 d
H17 H 0.6455(16) -0.0911(12) 0.1650(14) 0.033(5) Uiso 1 1 d
H19 H 0.3221(18) 0.0354(12) 0.0974(15) 0.034(5) Uiso 1 1 d
H20 H 0.4226(16) 0.1573(12) 0.1978(14) 0.030(5) Uiso 1 1 d
H21A H 0.467(3) -0.159(2) 0.041(2) 0.102(11) Uiso 1 1 d
H21B H 0.385(3) -0.157(2) 0.101(3) 0.102(10) Uiso 1 1 d
H21C H 0.356(3) -0.1066(18) -0.008(2) 0.082(9) Uiso 1 1 d
H2B H 0.9395(17) 0.2080(12) -0.0213(16) 0.032(5) Uiso 1 1 d
H22 H 1.0663(18) 0.1696(12) 0.0437(15) 0.035(5) Uiso 1 1 d
H24A H 0.9334(16) -0.0425(12) 0.2362(16) 0.032(5) Uiso 1 1 d
H24B H 0.833(2) -0.0379(13) 0.1198(17) 0.046(6) Uiso 1 1 d
H24C H 0.9620(17) -0.0740(12) 0.1301(15) 0.033(5) Uiso 1 1 d
H26A H 1.361(2) 0.3550(16) 0.2146(19) 0.061(7) Uiso 1 1 d
H26B H 1.2653(18) 0.4049(13) 0.1157(18) 0.044(6) Uiso 1 1 d
H26C H 1.2633(17) 0.4253(13) 0.2342(15) 0.037(5) Uiso 1 1 d

loop_
_atom_site_aniso_label
_atom_site_aniso_U_11
_atom_site_aniso_U_22
_atom_site_aniso_U_33
_atom_site_aniso_U_23
_atom_site_aniso_U_13
_atom_site_aniso_U_12
S1 0.0232(2) 0.0235(2) 0.0241(2) -0.00254(15) 0.01298(16) -0.00295(15)
O1 0.0291(6) 0.0378(7) 0.0220(6) 0.0014(5) 0.0093(5) -0.0055(5)
O2 0.0317(6) 0.0265(6) 0.0388(7) -0.0081(5) 0.0220(5) -0.0026(5)
O3 0.0305(7) 0.0308(6) 0.0341(7) 0.0004(5) 0.0072(5) -0.0050(5)
O4 0.0435(7) 0.0177(5) 0.0306(6) 0.0032(5) 0.0167(5) -0.0007(5)
O5 0.0253(6) 0.0395(7) 0.0468(8) 0.0139(6) 0.0144(6) 0.0100(5)
N1 0.0190(6) 0.0218(6) 0.0244(6) 0.0011(5) 0.0098(5) -0.0001(5)
C2 0.0198(8) 0.0192(7) 0.0230(8) 0.0004(6) 0.0072(6) 0.0005(6)
C3 0.0198(7) 0.0159(7) 0.0221(7) -0.0011(6) 0.0076(6) -0.0014(6)
C4 0.0213(8) 0.0181(7) 0.0259(8) 0.0041(6) 0.0119(6) 0.0016(6)
N5 0.0190(7) 0.0197(6) 0.0266(7) 0.0029(5) 0.0104(5) -0.0005(5)
C6 0.0232(8) 0.0179(7) 0.0284(8) 0.0006(6) 0.0110(7) -0.0012(6)
C7 0.0300(9) 0.0190(8) 0.0270(8) 0.0049(6) 0.0148(7) 0.0026(6)
C8 0.0341(9) 0.0196(8) 0.0227(8) 0.0028(6) 0.0103(7) 0.0015(7)
C9 0.0250(8) 0.0183(7) 0.0214(7) -0.0019(6) 0.0063(6) -0.0018(6)
C10 0.0290(9) 0.0240(8) 0.0244(8) 0.0014(7) 0.0024(7) 0.0010(7)
C11 0.0234(9) 0.0253(8) 0.0315(9) -0.0046(7) 0.0022(7) 0.0019(7)
C12 0.0200(8) 0.0234(8) 0.0300(8) -0.0055(7) 0.0080(7) -0.0016(6)
C13 0.0215(8) 0.0175(7) 0.0221(7) -0.0034(6) 0.0070(6) -0.0027(6)
C14 0.0202(8) 0.0164(7) 0.0205(7) -0.0027(6) 0.0060(6) -0.0017(6)
C15 0.0228(8) 0.0215(8) 0.0222(7) 0.0015(6) 0.0116(6) -0.0009(6)
C16 0.0233(9) 0.0245(8) 0.0286(8) 0.0027(6) 0.0115(7) -0.0002(6)
C17 0.0303(9) 0.0201(8) 0.0290(8) 0.0019(6) 0.0146(7) 0.0027(7)
C18 0.0318(9) 0.0233(8) 0.0206(7) 0.0025(6) 0.0110(7) -0.0036(7)
C19 0.0226(9) 0.0280(9) 0.0281(8) 0.0020(7) 0.0070(7) -0.0016(7)
C20 0.0235(8) 0.0228(8) 0.0287(8) 0.0012(7) 0.0108(7) 0.0023(7)
C21 0.0409(11) 0.0266(9) 0.0309(10) -0.0022(8) 0.0091(9) -0.0037(8)
C22 0.0308(9) 0.0201(8) 0.0285(9) 0.0022(7) 0.0170(7) 0.0020(7)
C23 0.0222(8) 0.0211(8) 0.0303(8) 0.0022(7) 0.0145(7) 0.0044(6)
C24 0.0427(12) 0.0203(8) 0.0410(11) 0.0054(7) 0.0229(9) 0.0004(8)
C25 0.0209(8) 0.0332(9) 0.0236(8) 0.0024(7) 0.0102(6) 0.0007(7)
C26 0.0233(9) 0.0396(10) 0.0373(10) -0.0029(9) 0.0113(8) -0.0046(8)

loop_
_atom_type_symbol
_atom_type_description
_atom_type_scat_dispersion_real
_atom_type_scat_dispersion_imag
_atom_type_scat_source
C C 0.0033 0.0016 'International Tables Vol C Tables 4.2.6.8 and 6.1.1.4'
H H 0.0000 0.0000 'International Tables Vol C Tables 4.2.6.8 and 6.1.1.4'
N N 0.0061 0.0033 'International Tables Vol C Tables 4.2.6.8 and 6.1.1.4'
O O 0.0106 0.0060 'International Tables Vol C Tables 4.2.6.8 and 6.1.1.4'
S S 0.1246 0.1234 'International Tables Vol C Tables 4.2.6.8 and 6.1.1.4'

loop_
_geom_angle_atom_site_label_1
_geom_angle_atom_site_label_2
_geom_angle_atom_site_label_3
_geom_angle
O2 S1 O1 121.07(7)
O2 S1 N1 106.48(7)
O1 S1 N1 104.49(6)
O2 S1 C15 109.23(7)
O1 S1 C15 109.03(7)
N1 S1 C15 105.34(7)
C23 O4 C24 115.39(13)
C2 N1 C13 107.53(12)
C2 N1 S1 123.08(11)
C13 N1 S1 127.66(10)
C3 C2 N1 111.07(13)
C3 C2 H2A 129.1(11)
N1 C2 H2A 119.8(11)
C2 C3 C14 106.78(13)
C2 C3 C4 120.20(13)
C14 C3 C4 132.77(13)
N5 C4 C3 113.67(12)
N5 C4 C22 111.21(12)
C3 C4 C22 112.50(13)
N5 C4 H4 105.5(9)
C3 C4 H4 105.9(9)
C22 C4 H4 107.5(9)
C25 N5 C6 123.98(13)
C25 N5 C4 117.14(12)
C6 N5 C4 118.28(12)
N5 C6 C7 111.53(13)
N5 C6 H6A 107.8(10)
C7 C6 H6A 110.2(9)
N5 C6 H6B 108.0(9)
C7 C6 H6B 111.2(9)
H6A C6 H6B 108.0(13)
C8 C7 C6 124.83(15)
C8 C7 H7 118.2(10)
C6 C7 H7 117.0(10)
C7 C8 C9 126.12(15)
C7 C8 H8 119.0(10)
C9 C8 H8 114.9(10)
C10 C9 C14 117.30(14)
C10 C9 C8 118.61(14)
C14 C9 C8 124.08(14)
C11 C10 C9 122.59(15)
C11 C10 H10 120.3(11)
C9 C10 H10 117.1(11)
C12 C11 C10 121.19(15)
C12 C11 H11 118.3(11)
C10 C11 H11 120.5(11)
C11 C12 C13 116.88(15)
C11 C12 H12 120.9(10)
C13 C12 H12 122.3(10)
C12 C13 N1 129.04(14)
C12 C13 C14 123.59(14)
N1 C13 C14 107.36(13)
C13 C14 C9 118.38(14)
C13 C14 C3 107.18(13)
C9 C14 C3 134.44(14)
C20 C15 C16 121.20(14)
C20 C15 S1 120.00(12)
C16 C15 S1 118.80(12)
C17 C16 C15 118.80(15)
C17 C16 H16 121.1(10)
C15 C16 H16 120.1(10)
C16 C17 C18 121.39(15)
C16 C17 H17 121.1(11)
C18 C17 H17 117.5(11)
C19 C18 C17 118.58(15)
C19 C18 C21 120.94(16)
C17 C18 C21 120.47(15)
C20 C19 C18 121.36(15)
C20 C19 H19 118.0(10)
C18 C19 H19 120.6(10)
C19 C20 C15 118.66(15)
C19 C20 H20 120.8(11)
C15 C20 H20 120.5(11)
C18 C21 H21A 113.6(19)
C18 C21 H21B 113(2)
H21A C21 H21B 101(3)
C18 C21 H21C 113.2(17)
H21A C21 H21C 106(2)
H21B C21 H21C 110(3)
C23 C22 C4 114.24(13)
C23 C22 H2B 107.0(11)
C4 C22 H2B 112.8(11)
C23 C22 H22 107.5(11)
C4 C22 H22 107.3(11)
H2B C22 H22 107.8(16)
O3 C23 O4 123.21(14)
O3 C23 C22 124.41(14)
O4 C23 C22 112.37(13)
O4 C24 H24A 105.3(11)
O4 C24 H24B 111.4(12)
H24A C24 H24B 108.5(16)
O4 C24 H24C 109.5(11)
H24A C24 H24C 111.7(15)
H24B C24 H24C 110.4(16)
O5 C25 N5 120.52(15)
O5 C25 C26 120.69(15)
N5 C25 C26 118.80(15)
C25 C26 H26A 106.4(14)
C25 C26 H26B 113.2(12)
H26A C26 H26B 107.1(18)
C25 C26 H26C 110.3(11)
H26A C26 H26C 113.8(17)
H26B C26 H26C 106.1(16)

loop_
_geom_bond_atom_site_label_1
_geom_bond_atom_site_label_2
_geom_bond_distance
S1 O2 1.4225(12)
S1 O1 1.4282(12)
S1 N1 1.6709(13)
S1 C15 1.7542(15)
O3 C23 1.2049(19)
O4 C23 1.3398(19)
O4 C24 1.444(2)
O5 C25 1.234(2)
N1 C2 1.3986(19)
N1 C13 1.4122(19)
C2 C3 1.352(2)
C2 H2A 0.934(18)
C3 C14 1.458(2)
C3 C4 1.508(2)
C4 N5 1.4741(19)
C4 C22 1.539(2)
C4 H4 1.001(16)
N5 C25 1.359(2)
N5 C6 1.4669(19)
C6 C7 1.495(2)
C6 H6A 0.965(17)
C6 H6B 1.020(16)
C7 C8 1.329(2)
C7 H7 0.967(18)
C8 C9 1.475(2)
C8 H8 0.991(18)
C9 C10 1.396(2)
C9 C14 1.419(2)
C10 C11 1.392(2)
C10 H10 0.955(19)
C11 C12 1.383(2)
C11 H11 0.992(18)
C12 C13 1.389(2)
C12 H12 0.941(17)
C13 C14 1.415(2)
C15 C20 1.393(2)
C15 C16 1.396(2)
C16 C17 1.383(2)
C16 H16 1.002(18)
C17 C18 1.395(2)
C17 H17 0.979(19)
C18 C19 1.393(2)
C18 C21 1.505(2)
C19 C20 1.389(2)
C19 H19 1.000(19)
C20 H20 0.918(19)
C21 H21A 0.92(3)
C21 H21B 0.93(3)
C21 H21C 0.94(3)
C22 C23 1.506(2)
C22 H2B 0.980(19)
C22 H22 0.96(2)
C24 H24A 0.960(19)
C24 H24B 0.98(2)
C24 H24C 0.95(2)
C25 C26 1.504(2)
C26 H26A 0.99(2)
C26 H26B 0.98(2)
C26 H26C 0.98(2)

loop_
_geom_torsion_atom_site_label_1
_geom_torsion_atom_site_label_2
_geom_torsion_atom_site_label_3
_geom_torsion_atom_site_label_4
_geom_torsion
O2 S1 N1 C2 155.31(12)
O1 S1 N1 C2 26.09(14)
C15 S1 N1 C2 -88.75(13)
O2 S1 N1 C13 -41.58(14)
O1 S1 N1 C13 -170.81(12)
C15 S1 N1 C13 74.35(14)
C13 N1 C2 C3 2.32(17)
S1 N1 C2 C3 168.36(10)
N1 C2 C3 C14 -0.87(17)
N1 C2 C3 C4 -175.91(12)
C2 C3 C4 N5 -120.66(15)
C14 C3 C4 N5 65.8(2)
C2 C3 C4 C22 111.81(16)
C14 C3 C4 C22 -61.7(2)
C3 C4 N5 C25 156.03(13)
C22 C4 N5 C25 -75.77(17)
C3 C4 N5 C6 -32.53(18)
C22 C4 N5 C6 95.66(16)
C25 N5 C6 C7 104.54(17)
C4 N5 C6 C7 -66.26(17)
N5 C6 C7 C8 96.53(18)
C6 C7 C8 C9 -0.6(3)
C7 C8 C9 C10 141.55(17)
C7 C8 C9 C14 -39.4(2)
C14 C9 C10 C11 2.0(2)
C8 C9 C10 C11 -178.83(15)
C9 C10 C11 C12 -0.9(2)
C10 C11 C12 C13 0.5(2)
C11 C12 C13 N1 178.72(14)
C11 C12 C13 C14 -1.3(2)
C2 N1 C13 C12 177.14(15)
S1 N1 C13 C12 11.9(2)
C2 N1 C13 C14 -2.81(16)
S1 N1 C13 C14 -168.02(10)
C12 C13 C14 C9 2.5(2)
N1 C13 C14 C9 -177.57(12)
C12 C13 C14 C3 -177.66(14)
N1 C13 C14 C3 2.30(15)
C10 C9 C14 C13 -2.7(2)
C8 C9 C14 C13 178.22(14)
C10 C9 C14 C3 177.49(15)
C8 C9 C14 C3 -1.6(3)
C2 C3 C14 C13 -0.91(16)
C4 C3 C14 C13 173.25(15)
C2 C3 C14 C9 178.92(16)
C4 C3 C14 C9 -6.9(3)
O2 S1 C15 C20 5.87(15)
O1 S1 C15 C20 140.18(12)
N1 S1 C15 C20 -108.16(13)
O2 S1 C15 C16 -173.85(12)
O1 S1 C15 C16 -39.54(14)
N1 S1 C15 C16 72.12(13)
C20 C15 C16 C17 0.9(2)
S1 C15 C16 C17 -179.38(12)
C15 C16 C17 C18 -1.3(2)
C16 C17 C18 C19 0.5(2)
C16 C17 C18 C21 -178.21(16)
C17 C18 C19 C20 0.8(2)
C21 C18 C19 C20 179.51(16)
C18 C19 C20 C15 -1.2(2)
C16 C15 C20 C19 0.3(2)
S1 C15 C20 C19 -179.37(12)
N5 C4 C22 C23 168.17(13)
C3 C4 C22 C23 -63.00(17)
C24 O4 C23 O3 2.7(2)
C24 O4 C23 C22 -175.78(14)
C4 C22 C23 O3 149.27(16)
C4 C22 C23 O4 -32.29(19)
C6 N5 C25 O5 -171.52(14)
C4 N5 C25 O5 -0.6(2)
C6 N5 C25 C26 8.7(2)
C4 N5 C25 C26 179.61(14)
